data_4022883
loop_
_publ_author_name
'Ken Kamikawa'
'Shunsuke Kinoshita'
'Masaru Furusyo'
'Shin Takemoto'
'Hiroyuki Matsuzaka'
'Motokazu Uemura'

_publ_contact_author_email kamikawa@c.s.osakafu-u.ac.jp
_publ_contact_author_fax 81-72-254-9931
_publ_contact_author_name 'Ken Kamikawa'
_publ_contact_author_phone 81-72-254-9721
_publ_section_title
;
 Stereoselective Synthesis of Both Enantiomers of
 N-Aryl Indoles with Axially Chiral N-C Bonds
;
_journal_name_full 'Journal of Organic Chemistry'
_journal_page_first 3394
_journal_page_last 3402
_journal_paper_doi 10.1021/jo0700427
_journal_volume 72
_journal_year 2007
_chemical_formula_moiety 'C24 H27 Cr N O3 Si '
_chemical_formula_sum 'C24 H27 Cr N O3 Si'
_chemical_formula_weight 457.56
_space_group_IT_number 4
_symmetry_cell_setting monoclinic
_symmetry_Int_Tables_number 4
_symmetry_space_group_name_Hall 'P 2yb'
_symmetry_space_group_name_H-M 'P 1 21 1'
_audit_creation_date 2006-11-15
_audit_creation_method 'by CrystalStructure v3.00'
_cell_angle_alpha 90
_cell_angle_beta 107.04(2)
_cell_angle_gamma 90
_cell_formula_units_Z 2
_cell_length_a 10.906(5)
_cell_length_b 7.759(3)
_cell_length_c 14.372(9)
_cell_measurement_reflns_used 9618
_cell_measurement_temperature 296.1
_cell_measurement_theta_max 27.5
_cell_measurement_theta_min 3.0
_cell_volume 1162.9(1)
_computing_cell_refinement PROCESS-AUTO
_computing_data_collection PROCESS-AUTO
_computing_data_reduction CrystalStructure
_computing_publication_material 'CrystalStructure Ver. 3.00'
_computing_structure_refinement CRYSTALS
_computing_structure_solution SIR92
_diffrn_detector_area_resol_mean 10.00
_diffrn_measured_fraction_theta_full 0.9976
_diffrn_measured_fraction_theta_max 0.9976
_diffrn_measurement_device_type 'Rigaku RAXIS-RAPID'
_diffrn_measurement_method \w
_diffrn_radiation_type 'Mo K\a'
_diffrn_radiation_wavelength 0.7107
_diffrn_reflns_av_R_equivalents 0.035
_diffrn_reflns_limit_h_max 14
_diffrn_reflns_limit_h_min -12
_diffrn_reflns_limit_k_max 9
_diffrn_reflns_limit_k_min -10
_diffrn_reflns_limit_l_max 18
_diffrn_reflns_limit_l_min -18
_diffrn_reflns_number 11547
_diffrn_reflns_theta_full 27.49
_diffrn_reflns_theta_max 27.49
_exptl_absorpt_coefficient_mu 0.568
_exptl_absorpt_correction_T_max 0.945
_exptl_absorpt_correction_T_min 0.496
_exptl_absorpt_correction_type
;
\y scans (North,Phillips & Matthews, 1968)
;
_exptl_absorpt_process_details '(North, Phillips & Mathews, 1968)'
_exptl_crystal_colour yellow
_exptl_crystal_density_diffrn 1.307
_exptl_crystal_density_method 'not measured'
_exptl_crystal_description chip
_exptl_crystal_F_000 480.00
_exptl_crystal_size_max 0.50
_exptl_crystal_size_mid 0.30
_exptl_crystal_size_min 0.10
_refine_diff_density_max 0.26
_refine_diff_density_min -0.21
_refine_ls_extinction_method none
_refine_ls_goodness_of_fit_ref 1.522
_refine_ls_hydrogen_treatment refall
_refine_ls_number_parameters 295
_refine_ls_number_reflns 2027
_refine_ls_R_factor_gt 0.0330
_refine_ls_shift/su_max 0.0000
_refine_ls_structure_factor_coef F
_refine_ls_weighting_details 'w = 1/\s^2^(Fo)'
_refine_ls_weighting_scheme sigma
_refine_ls_wR_factor_ref 0.0370
_reflns_number_gt 2027
_reflns_number_total 2762
_reflns_threshold_expression F^2^>2.0\s(F^2^)
_cod_data_source_file jo0700427si20070213_102411.cif
_cod_data_source_block '_4ed'
_cod_original_sg_symbol_H-M 'P 21'
_cod_original_formula_sum 'C24 H27 Cr N O3 Si '
_cod_database_code 4022883

loop_
_symmetry_equiv_pos_as_xyz
x,y,z
-x,y+1/2,-z

loop_
_atom_site_label
_atom_site_type_symbol
_atom_site_fract_x
_atom_site_fract_y
_atom_site_fract_z
_atom_site_U_iso_or_equiv
_atom_site_adp_type
_atom_site_occupancy
_atom_site_symmetry_multiplicity
_atom_site_calc_flag
Cr1 Cr 1.00022(6) -0.4212(2) 0.19098(5) 0.0416(2) Uani 1.00 1 d
Si1 Si 0.5585(1) -0.1752(3) 0.2595(1) 0.0657(5) Uani 1.00 1 d
O1 O 1.1595(4) -0.1937(6) 0.1048(3) 0.086(1) Uani 1.00 1 d
O2 O 1.1435(4) -0.7244(6) 0.1526(3) 0.088(2) Uani 1.00 1 d
O3 O 1.2025(3) -0.3910(6) 0.3837(2) 0.070(1) Uani 1.00 1 d
N1 N 0.8346(3) -0.1173(5) 0.2842(3) 0.041(1) Uani 1.00 1 d
C1 C 0.8434(5) -0.2611(6) 0.2247(3) 0.038(1) Uani 1.00 1 d
C2 C 0.8352(5) -0.2392(6) 0.1255(4) 0.043(1) Uani 1.00 1 d
C3 C 0.8264(4) -0.3878(6) 0.0681(3) 0.048(1) Uani 1.00 1 d
C4 C 0.8271(5) -0.5522(6) 0.1072(4) 0.049(1) Uani 1.00 1 d
C5 C 0.8385(5) -0.5730(6) 0.2064(4) 0.048(2) Uani 1.00 1 d
C6 C 0.8501(4) -0.4288(7) 0.2647(3) 0.042(1) Uani 1.00 1 d
C7 C 0.8334(5) -0.0632(6) 0.0819(4) 0.062(2) Uani 1.00 1 d
C8 C 1.0991(5) -0.2830(8) 0.1382(4) 0.057(2) Uani 1.00 1 d
C9 C 1.0880(6) -0.6072(7) 0.1670(4) 0.057(2) Uani 1.00 1 d
C10 C 1.1230(4) -0.4024(7) 0.3100(3) 0.048(1) Uani 1.00 1 d
C11 C 0.7218(4) -0.0797(6) 0.3110(3) 0.044(1) Uani 1.00 1 d
C12 C 0.7507(4) 0.0550(6) 0.3729(3) 0.045(1) Uani 1.00 1 d
C13 C 0.9614(5) 0.2284(6) 0.4483(3) 0.055(1) Uani 1.00 1 d
C14 C 1.0867(5) 0.2392(7) 0.4471(4) 0.060(2) Uani 1.00 1 d
C15 C 1.1338(5) 0.1343(6) 0.3868(4) 0.059(2) Uani 1.00 1 d
C16 C 1.0569(4) 0.0106(6) 0.3292(4) 0.050(1) Uani 1.00 1 d
C17 C 0.9325(4) -0.0052(5) 0.3318(3) 0.039(1) Uani 1.00 1 d
C18 C 0.8808(4) 0.1019(7) 0.3898(3) 0.045(1) Uani 1.00 1 d
C19 C 0.4551(5) -0.0790(8) 0.3290(4) 0.071(2) Uani 1.00 1 d
C20 C 0.4869(6) -0.130(1) 0.4368(4) 0.103(3) Uani 1.00 1 d
C21 C 0.4965(6) -0.101(1) 0.1270(5) 0.131(3) Uani 1.00 1 d
C22 C 0.4938(8) 0.093(2) 0.1120(6) 0.150(4) Uani 1.00 1 d
C23 C 0.436(1) -0.497(1) 0.252(1) 0.261(7) Uani 1.00 1 d
C24 C 0.5608(5) -0.421(1) 0.2777(7) 0.146(3) Uani 1.00 1 d
H1 H 0.9275(5) 0.3004(6) 0.4882(3) 0.065(2) Uiso 1.00 1 c
H2 H 1.1415(5) 0.3215(7) 0.4879(4) 0.072(2) Uiso 1.00 1 c
H3 H 1.2199(5) 0.1470(6) 0.3856(4) 0.070(2) Uiso 1.00 1 c
H4 H 1.0885(4) -0.0621(6) 0.2882(4) 0.061(2) Uiso 1.00 1 c
H5 H 0.6924(4) 0.1090(6) 0.4016(3) 0.054(2) Uiso 1.00 1 c
H6 H 0.8649(4) -0.4413(7) 0.3329(3) 0.052(2) Uiso 1.00 1 c
H7 H 0.8368(5) -0.6851(6) 0.2326(4) 0.059(2) Uiso 1.00 1 c
H8 H 0.8184(5) -0.6495(6) 0.0657(4) 0.059(2) Uiso 1.00 1 c
H9 H 0.8201(4) -0.3753(6) 0.0011(3) 0.056(2) Uiso 1.00 1 c
H10 H 0.6020(5) -0.474(1) 0.2353(7) 0.187(5) Uiso 1.00 1 c
H11 H 0.6078(5) -0.445(1) 0.3433(7) 0.187(5) Uiso 1.00 1 c
H12 H 0.5506(6) -0.148(1) 0.0923(5) 0.156(5) Uiso 1.00 1 c
H13 H 0.4118(6) -0.144(1) 0.1003(5) 0.156(5) Uiso 1.00 1 c
H14 H 0.4638(5) 0.0427(8) 0.3273(4) 0.087(2) Uiso 1.00 1 c
H15 H 0.3690(5) -0.1103(8) 0.2965(4) 0.087(2) Uiso 1.00 1 c
H16 H 0.4293(6) -0.075(1) 0.4659(4) 0.131(3) Uiso 1.00 1 c
H17 H 0.4781(6) -0.251(1) 0.4399(4) 0.131(3) Uiso 1.00 1 c
H18 H 0.5724(6) -0.098(1) 0.4707(4) 0.131(3) Uiso 1.00 1 c
H19 H 0.394(1) -0.446(1) 0.294(1) 0.332(9) Uiso 1.00 1 c
H20 H 0.388(1) -0.476(1) 0.186(1) 0.33(1) Uiso 1.00 1 c
H21 H 0.443(1) -0.618(1) 0.263(1) 0.33(1) Uiso 1.00 1 c
H22 H 0.9088(5) -0.0012(6) 0.1145(4) 0.073(2) Uiso 1.00 1 c
H23 H 0.8277(5) -0.0736(6) 0.0149(4) 0.073(2) Uiso 1.00 1 c
H24 H 0.7603(5) -0.0034(6) 0.0884(4) 0.073(2) Uiso 1.00 1 c

loop_
_atom_site_aniso_label
_atom_site_aniso_U_11
_atom_site_aniso_U_22
_atom_site_aniso_U_33
_atom_site_aniso_U_12
_atom_site_aniso_U_13
_atom_site_aniso_U_23
Cr1 0.0552(4) 0.0398(3) 0.0326(3) 0.0024(5) 0.0176(3) -0.0003(5)
Si1 0.0510(8) 0.078(1) 0.069(1) -0.0080(8) 0.0202(7) -0.0249(9)
O1 0.085(2) 0.109(3) 0.074(3) -0.020(3) 0.039(2) 0.022(3)
O2 0.115(3) 0.073(3) 0.090(3) 0.035(3) 0.050(3) -0.007(2)
O3 0.065(2) 0.092(3) 0.049(2) -0.005(2) 0.007(2) 0.006(2)
N1 0.044(2) 0.038(2) 0.039(2) 0.001(2) 0.010(2) -0.007(2)
C1 0.046(3) 0.039(3) 0.029(2) -0.003(2) 0.012(2) -0.004(2)
C2 0.051(3) 0.037(2) 0.039(3) 0.001(2) 0.014(2) -0.002(2)
C3 0.061(3) 0.054(3) 0.026(2) 0.002(3) 0.008(2) -0.001(2)
C4 0.068(3) 0.037(3) 0.041(3) -0.010(3) 0.014(3) -0.011(2)
C5 0.064(3) 0.035(3) 0.048(3) -0.005(2) 0.020(3) 0.001(2)
C6 0.052(2) 0.045(2) 0.034(2) 0.002(3) 0.017(2) 0.001(3)
C7 0.084(4) 0.050(3) 0.049(3) 0.006(3) 0.014(3) 0.012(3)
C8 0.063(3) 0.068(4) 0.045(3) 0.007(3) 0.024(3) 0.008(3)
C9 0.069(3) 0.056(3) 0.053(3) 0.004(3) 0.030(3) -0.007(3)
C10 0.055(2) 0.048(3) 0.047(3) 0.003(3) 0.023(2) -0.000(3)
C11 0.053(3) 0.044(3) 0.033(2) 0.008(2) 0.011(2) -0.001(2)
C12 0.053(2) 0.045(3) 0.037(2) 0.008(2) 0.014(2) -0.002(2)
C13 0.088(3) 0.039(3) 0.036(3) -0.005(3) 0.018(2) -0.008(2)
C14 0.077(3) 0.053(3) 0.050(3) -0.023(3) 0.016(3) -0.013(3)
C15 0.057(3) 0.058(3) 0.059(3) -0.017(2) 0.013(2) -0.007(3)
C16 0.062(3) 0.041(2) 0.050(3) -0.005(2) 0.023(2) -0.004(2)
C17 0.050(2) 0.034(2) 0.030(2) -0.004(2) 0.007(2) 0.000(2)
C18 0.063(2) 0.041(3) 0.027(2) 0.003(3) 0.010(2) 0.002(2)
C19 0.055(3) 0.080(4) 0.083(4) 0.002(3) 0.027(3) -0.012(3)
C20 0.117(5) 0.124(6) 0.086(5) -0.022(5) 0.055(4) -0.019(5)
C21 0.058(4) 0.27(1) 0.062(4) -0.043(6) 0.013(3) -0.055(7)
C22 0.126(6) 0.20(1) 0.101(6) 0.022(9) 0.001(4) 0.052(9)
C23 0.25(1) 0.115(8) 0.46(2) -0.057(9) 0.17(1) -0.11(1)
C24 0.077(4) 0.092(5) 0.30(1) -0.040(5) 0.099(6) -0.077(8)

loop_
_atom_type_symbol
_atom_type_description
_atom_type_scat_dispersion_real
_atom_type_scat_dispersion_imag
_atom_type_scat_source
Cr Cr 0.337 0.728
;
International Tables for Crystallography
(1992, Vol. C, Tables 4.2.6.8 and 6.1.1.4)
;
Si Si 0.102 0.094
;
International Tables for Crystallography
(1992, Vol. C, Tables 4.2.6.8 and 6.1.1.4)
;
O O 0.017 0.010
;
International Tables for Crystallography
(1992, Vol. C, Tables 4.2.6.8 and 6.1.1.4)
;
N N 0.011 0.006
;
International Tables for Crystallography
(1992, Vol. C, Tables 4.2.6.8 and 6.1.1.4)
;
C C 0.006 0.003
;
International Tables for Crystallography
(1992, Vol. C, Tables 4.2.6.8 and 6.1.1.4)
;
H H 0.000 0.000
;
International Tables for Crystallography
(1992, Vol. C, Table 6.1.1.4)
;

loop_
_geom_angle_atom_site_label_1
_geom_angle_atom_site_label_2
_geom_angle_atom_site_label_3
_geom_angle
_geom_angle_publ_flag
C1 Cr1 C2 36.22(16) yes
C1 Cr1 C3 65.25(17) yes
C2 Cr1 C3 36.68(17) yes
C1 Cr1 C4 77.76(18) yes
C2 Cr1 C4 66.76(17) yes
C3 Cr1 C4 37.21(18) yes
C1 Cr1 C5 66.02(14) yes
C2 Cr1 C5 79.13(19) yes
C3 Cr1 C5 67.23(19) yes
C4 Cr1 C5 37.59(19) yes
C1 Cr1 C6 36.85(19) yes
C2 Cr1 C6 66.62(18) yes
C3 Cr1 C6 78.54(16) yes
C4 Cr1 C6 66.73(19) yes
C5 Cr1 C6 36.73(19) yes
C1 Cr1 C8 109.8(2) yes
C2 Cr1 C8 87.5(2) yes
C3 Cr1 C8 94.1(2) yes
C4 Cr1 C8 124.4(2) yes
C5 Cr1 C8 161.1(2) yes
C1 Cr1 C9 160.4(2) yes
C2 Cr1 C9 144.5(2) yes
C3 Cr1 C9 108.6(2) yes
C4 Cr1 C9 86.8(2) yes
C5 Cr1 C9 94.4(2) yes
C1 Cr1 C10 98.41(18) yes
C2 Cr1 C10 127.5(2) yes
C3 Cr1 C10 163.45(19) yes
C4 Cr1 C10 146.0(2) yes
C5 Cr1 C10 109.7(2) yes
C6 Cr1 C8 145.8(2) yes
C6 Cr1 C9 125.3(2) yes
C8 Cr1 C9 88.8(2) yes
C6 Cr1 C10 89.77(17) yes
C8 Cr1 C10 89.0(2) yes
C9 Cr1 C10 87.6(3) yes
C11 Si1 C19 106.5(2) yes
C11 Si1 C21 107.0(3) yes
C19 Si1 C21 108.6(3) yes
C11 Si1 C24 111.5(3) yes
C19 Si1 C24 108.0(3) yes
C21 Si1 C24 114.8(4) yes
C1 N1 C11 122.6(4) yes
C1 N1 C17 127.4(4) yes
C11 N1 C17 109.8(3) yes
Cr1 C1 N1 137.8(3) yes
Cr1 C1 C2 71.4(3) yes
N1 C1 C2 121.0(4) yes
Cr1 C1 C6 68.5(2) yes
N1 C1 C6 118.7(4) yes
C2 C1 C6 120.1(4) yes
Cr1 C2 C1 72.4(3) yes
Cr1 C2 C3 69.0(3) yes
C1 C2 C3 117.9(4) yes
Cr1 C2 C7 130.8(4) yes
C1 C2 C7 121.4(4) yes
C3 C2 C7 120.7(4) yes
Cr1 C3 C2 74.3(3) yes
Cr1 C3 C4 70.5(3) yes
C2 C3 C4 121.5(4) yes
Cr1 C3 H9 128.0(4) no
C2 C3 H9 119.0(6) no
C4 C3 H9 119.5(6) no
Cr1 C4 C3 72.3(3) yes
Cr1 C4 C5 71.7(3) yes
C3 C4 C5 120.2(5) yes
Cr1 C4 H8 129.1(5) no
C3 C4 H8 119.1(6) no
C5 C4 H8 120.7(6) no
Cr1 C5 C4 70.7(3) yes
Cr1 C5 C6 72.1(3) yes
C4 C5 C6 119.3(5) yes
Cr1 C5 H7 130.1(5) no
C4 C5 H7 120.0(6) no
C6 C5 H7 120.7(6) no
Cr1 C6 C1 74.7(3) yes
Cr1 C6 C5 71.2(3) yes
C1 C6 C5 120.8(4) yes
Cr1 C6 H6 125.1(4) no
C1 C6 H6 119.1(5) no
C5 C6 H6 120.1(6) no
C2 C7 H22 110.6(6) no
C2 C7 H23 109.6(6) no
H22 C7 H23 109.5(7) no
C2 C7 H24 108.2(6) no
H22 C7 H24 109.5(7) no
H23 C7 H24 109.5(7) no
Cr1 C8 O1 178.7(5) yes
Cr1 C9 O2 179.6(5) yes
Cr1 C10 O4 178.3(4) yes
Si1 C11 N1 127.6(3) yes
Si1 C11 C12 125.4(3) yes
N1 C11 C12 106.5(4) yes
C11 C12 C18 109.9(4) yes
C11 C12 H5 124.8(5) no
C18 C12 H5 125.2(5) no
C14 C13 C18 118.8(4) yes
C14 C13 H1 122.4(6) no
C18 C13 H1 118.8(6) no
C13 C14 C15 121.4(4) yes
C13 C14 H2 118.8(6) no
C15 C14 H2 119.8(6) no
C14 C15 C16 120.7(5) yes
C14 C15 H3 119.9(6) no
C16 C15 H3 119.4(6) no
C15 C16 C17 118.5(5) yes
C15 C16 H4 121.2(6) no
C17 C16 H4 120.3(6) no
N1 C17 C16 131.6(4) yes
N1 C17 C18 106.1(3) yes
C16 C17 C18 122.3(4) yes
C12 C18 C13 134.1(4) yes
C12 C18 C17 107.6(4) yes
C13 C18 C17 118.3(4) yes
Si1 C19 C20 116.3(4) yes
Si1 C19 H14 107.6(5) no
C20 C19 H14 106.7(7) no
Si1 C19 H15 107.4(5) no
C20 C19 H15 109.2(7) no
H14 C19 H15 109.5(7) no
C19 C20 H16 110.2(7) no
C19 C20 H17 107.9(7) no
H16 C20 H17 109.5(8) no
C19 C20 H18 110.3(7) no
H16 C20 H18 109.5(8) no
H17 C20 H18 109.5(8) no
Si1 C21 C22 115.2(6) yes
Si1 C21 H12 108.2(8) no
C22 C21 H12 107.4(1) no
Si1 C21 H13 108.3(8) no
C22 C21 H13 108.2(1) no
H12 C21 H13 109.5(1) no
C24 C23 H19 105.5(1) no
C24 C23 H20 112.8(1) no
H19 C23 H20 109.5(2) no
C24 C23 H21 110.0(1) no
H19 C23 H21 109.5(2) no
H20 C23 H21 109.5(2) no
Si1 C24 C23 113.6(6) yes
Si1 C24 H10 109.3(7) no
C23 C24 H10 104.6(1) no
Si1 C24 H11 108.0(7) no
C23 C24 H11 111.8(1) no
H10 C24 H11 109.5(1) no

loop_
_geom_bond_atom_site_label_1
_geom_bond_atom_site_label_2
_geom_bond_distance
_geom_bond_publ_flag
Cr1 C1 2.278(5) yes
Cr1 C2 2.264(5) yes
Cr1 C3 2.195(4) yes
Cr1 C4 2.172(5) yes
Cr1 C5 2.185(5) yes
Cr1 C6 2.197(4) yes
Cr1 C8 1.835(6) yes
Cr1 C9 1.820(5) yes
Cr1 C10 1.844(4) yes
Si1 C11 1.869(4) yes
Si1 C19 1.868(5) yes
Si1 C21 1.914(9) yes
Si1 C24 1.926(9) yes
O1 C8 1.153(6) yes
O2 C9 1.144(6) yes
O4 C10 1.159(5) yes
N1 C1 1.426(6) yes
N1 C11 1.423(5) yes
N1 C17 1.392(5) yes
C1 C2 1.412(6) yes
C1 C6 1.416(7) yes
C2 C3 1.405(6) yes
C2 C7 1.500(6) yes
C3 C4 1.393(7) yes
C3 H9 0.950(6) no
C4 C5 1.404(7) yes
C4 H8 0.950(7) no
C5 C6 1.381(7) yes
C5 H7 0.950(7) no
C6 H6 0.950(6) no
C7 H22 0.95(1) no
C7 H23 0.950(7) no
C7 H24 0.950(8) no
C11 C12 1.349(6) yes
C12 C18 1.416(5) yes
C12 H5 0.950(8) no
C13 C14 1.374(6) yes
C13 C18 1.418(6) yes
C13 H1 0.950(8) no
C14 C15 1.392(6) yes
C14 H2 0.950(9) no
C15 C16 1.380(6) yes
C15 H3 0.950(7) no
C16 C17 1.373(6) yes
C16 H4 0.950(8) no
C17 C18 1.407(6) yes
C19 C20 1.537(8) yes
C19 H14 0.950(8) no
C19 H15 0.95(1) no
C20 H16 0.95(1) no
C20 H17 0.95(1) no
C20 H18 0.95(1) no
C21 C22 1.517(15) yes
C21 H12 0.95(1) no
C21 H13 0.95(1) no
C23 C24 1.43(1) yes
C23 H19 0.95(2) no
C23 H20 0.95(2) no
C23 H21 0.95(1) no
C24 H10 0.95(1) no
C24 H11 0.95(1) no

loop_
_geom_contact_atom_site_label_1
_geom_contact_atom_site_label_2
_geom_contact_site_symmetry_2
_geom_contact_distance
_geom_contact_publ_flag
Cr1 O1 . 2.988(4) yes
Cr1 O2 . 2.964(4) yes
Cr1 O4 . 3.002(3) yes
Cr1 N1 . 3.469(3) yes
Cr1 C1 . 2.278(5) yes
Cr1 C2 . 2.264(5) yes
Cr1 C3 . 2.195(4) yes
Cr1 C4 . 2.172(5) yes
Cr1 C5 . 2.185(5) yes
Cr1 C6 . 2.197(4) yes
Cr1 C7 . 3.437(5) yes
Cr1 C8 . 1.835(6) yes
Cr1 C9 . 1.820(5) yes
Cr1 C10 . 1.844(4) yes
Cr1 H4 . 3.14(3) no
Cr1 H6 . 2.85(6) no
Cr1 H7 . 2.89(3) no
Cr1 H8 . 2.87(7) no
Cr1 H9 . 2.9(1) no
Cr1 H22 . 3.49(3) no
Si1 N1 . 2.961(4) yes
Si1 C1 . 3.355(5) yes
Si1 C11 . 1.869(4) yes
Si1 C12 . 2.870(5) yes
Si1 C19 . 1.868(5) yes
Si1 C20 . 2.897(6) yes
Si1 C21 . 1.914(9) yes
Si1 C22 . 2.905(11) yes
Si1 C23 . 2.82(1) yes
Si1 C24 . 1.926(9) yes
Si1 H5 . 3.07(6) no
Si1 H10 . 2.41(2) no
Si1 H11 . 2.40(2) no
Si1 H12 . 2.39(2) no
Si1 H13 . 2.39(7) no
Si1 H14 . 2.34(2) no
Si1 H15 . 2.34(3) no
Si1 H17 . 3.03(5) no
Si1 H18 . 3.05(2) no
Si1 H19 . 2.90(4) no
Si1 H20 . 2.98(5) no
O1 C3 2_755 3.472(6) yes
O1 C4 2_755 3.282(7) yes
O1 C8 . 1.153(6) yes
O1 C9 . 3.480(7) yes
O1 C10 . 3.488(6) yes
O1 H4 . 3.13(5) no
O1 H8 2_755 2.55(5) no
O1 H9 2_755 2.9(1) no
O1 H13 1_655 2.80(7) no
O1 H15 1_655 3.1(5) no
O1 H20 1_655 3.3(2) no
O1 H22 . 3.15(2) no
O1 H23 . 3.59(9) no
O1 H23 2_745 3.44(9) no
O2 C3 2_745 3.520(6) yes
O2 C4 . 3.577(7) yes
O2 C8 . 3.457(7) yes
O2 C9 . 1.144(6) yes
O2 C10 . 3.421(7) yes
O2 C15 1_545 3.571(7) yes
O2 C23 1_655 3.556(12) yes
O2 H3 1_545 3.36(7) no
O2 H4 1_545 3.42(4) no
O2 H8 . 3.45(9) no
O2 H9 2_745 2.6(1) no
O2 H20 1_655 3.2(1) no
O2 H21 1_655 3.3(3) no
O2 H22 1_545 3.26(5) no
O2 H23 2_745 2.8(1) no
O4 C8 . 3.478(7) yes
O4 C9 . 3.434(7) yes
O4 C10 . 1.159(5) yes
O4 C12 2_746 3.410(5) yes
O4 C13 2_746 3.523(6) yes
O4 C14 1_545 3.366(7) yes
O4 C16 . 3.481(7) yes
O4 C20 1_655 3.594(7) yes
O4 H1 2_746 3.02 no
O4 H2 1_545 2.87 no
O4 H3 1_545 3.59 no
O4 H4 . 2.99 no
O4 H5 2_746 2.96 no
O4 H6 . 3.56 no
O4 H15 1_655 3.31 no
O4 H16 1_655 3.44 no
O4 H17 1_655 3.07 no
O4 H18 2_746 3.16 no
O4 H19 1_655 2.78 no
N1 C1 . 1.426(6) yes
N1 C2 . 2.470(6) yes
N1 C6 . 2.445(7) yes
N1 C7 . 2.933(6) yes
N1 C11 . 1.423(5) yes
N1 C12 . 2.222(5) yes
N1 C13 . 3.572(6) yes
N1 C16 . 2.523(6) yes
N1 C17 . 1.392(5) yes
N1 C18 . 2.237(6) yes
N1 H1 2_746 3.59(6) no
N1 H2 2_746 3.2(2) no
N1 H4 . 2.79(2) no
N1 H5 . 3.14(5) no
N1 H6 . 2.61(2) no
N1 H7 1_565 3.44(3) no
N1 H12 . 3.5(2) no
N1 H22 . 2.93(4) no
N1 H24 . 2.83(5) no
C1 C2 . 1.412(6) yes
C1 C3 . 2.412(7) yes
C1 C4 . 2.794(7) yes
C1 C5 . 2.433(5) yes
C1 C6 . 1.416(7) yes
C1 C7 . 2.540(7) yes
C1 C8 . 3.374(7) yes
C1 C10 . 3.133(6) yes
C1 C11 . 2.499(6) yes
C1 C12 . 3.583(7) yes
C1 C16 . 3.174(6) yes
C1 C17 . 2.526(6) yes
C1 H4 . 2.99(5) no
C1 H6 . 2.05(2) no
C1 H7 . 3.29(2) no
C1 H9 . 3.27(3) no
C1 H10 . 3.15(3) no
C1 H12 . 3.3(1) no
C1 H22 . 2.78(3) no
C1 H23 . 3.31(3) no
C1 H24 . 2.76(4) no
C2 C3 . 1.405(6) yes
C2 C4 . 2.442(7) yes
C2 C5 . 2.835(7) yes
C2 C6 . 2.451(7) yes
C2 C7 . 1.500(6) yes
C2 C8 . 2.851(7) yes
C2 C11 . 3.478(7) yes
C2 C17 . 3.372(6) yes
C2 H4 . 3.3(1) no
C2 H6 . 3.30(3) no
C2 H8 . 3.29(2) no
C2 H9 . 2.04(2) no
C2 H12 . 3.08(4) no
C2 H22 . 2.04(1) no
C2 H23 . 2.03(2) no
C2 H24 . 2.01(2) no
C3 C4 . 1.393(7) yes
C3 C5 . 2.425(7) yes
C3 C6 . 2.780(6) yes
C3 C7 . 2.525(7) yes
C3 C8 . 2.961(7) yes
C3 C9 . 3.269(7) yes
C3 H7 . 3.28(2) no
C3 H8 . 2.03(1) no
C3 H9 . 0.950(6) no
C3 H13 2_645 3.59(6) no
C3 H22 . 3.15(2) no
C3 H23 . 2.56(2) no
C3 H24 . 3.10(2) no
C4 C5 . 1.404(7) yes
C4 C6 . 2.403(7) yes
C4 C8 . 3.548(7) yes
C4 C9 . 2.754(8) yes
C4 H6 . 3.26(3) no
C4 H7 . 2.05(2) no
C4 H8 . 0.950(7) no
C4 H9 . 2.04(1) no
C4 H10 . 3.52(9) no
C4 H13 2_645 3.41(6) no
C4 H22 1_545 3.59(3) no
C4 H24 1_545 3.57(3) no
C5 C6 . 1.381(7) yes
C5 C9 . 2.949(7) yes
C5 C10 . 3.300(7) yes
C5 C18 1_545 3.579(7) yes
C5 H6 . 2.03(2) no
C5 H7 . 0.950(7) no
C5 H8 . 2.06(2) no
C5 H9 . 3.28(3) no
C5 H10 . 2.84(3) no
C6 C9 . 3.572(7) yes
C6 C10 . 2.862(6) yes
C6 C11 . 3.207(7) yes
C6 C17 . 3.469(7) yes
C6 C24 . 3.215(6) yes
C6 H6 . 0.950(6) no
C6 H7 . 2.04(2) no
C6 H8 . 3.27(3) no
C6 H10 . 2.64(3) no
C6 H11 . 3.17(6) no
C7 C8 . 3.254(7) yes
C7 C17 . 3.463(7) yes
C7 H4 . 3.4(2) no
C7 H8 1_565 3.22(3) no
C7 H9 . 2.67(2) no
C7 H12 . 3.20(3) no
C7 H22 . 0.95(1) no
C7 H23 . 0.950(7) no
C7 H24 . 0.950(8) no
C8 C9 . 2.558(8) yes
C8 C10 . 2.579(7) yes
C8 H4 . 2.78(2) no
C8 H8 2_755 3.46(7) no
C8 H9 . 3.2(1) no
C8 H15 1_655 3.4(4) no
C8 H19 1_655 3.6(4) no
C8 H20 1_655 3.4(2) no
C8 H22 . 2.96(3) no
C8 H23 . 3.4(1) no
C8 H23 2_745 3.4(1) no
C9 C10 . 2.537(7) yes
C9 H3 1_545 3.6(1) no
C9 H7 . 3.21(6) no
C9 H8 . 2.89(8) no
C9 H9 2_745 3.5(1) no
C9 H19 1_655 3.5(3) no
C9 H20 1_655 3.4(1) no
C9 H22 1_545 3.59(5) no
C9 H23 2_745 3.0(1) no
C10 C14 1_545 3.497(7) yes
C10 C16 . 3.314(7) yes
C10 H1 2_746 3.5(1) no
C10 H2 1_545 3.30(5) no
C10 H4 . 2.67(2) no
C10 H6 . 2.94(3) no
C10 H15 1_655 3.56(7) no
C10 H19 1_655 3.0(1) no
C11 C12 . 1.349(6) yes
C11 C17 . 2.303(6) yes
C11 C18 . 2.264(6) yes
C11 C19 . 2.995(6) yes
C11 C20 . 3.564(7) yes
C11 C21 . 3.041(7) yes
C11 C22 . 3.461(9) yes
C11 C24 . 3.138(8) yes
C11 H2 2_746 2.9(2) no
C11 H5 . 2.05(2) no
C11 H6 . 3.18(2) no
C11 H10 . 3.38(4) no
C11 H11 . 3.18(3) no
C11 H12 . 3.2(1) no
C11 H14 . 3.04(3) no
C11 H18 . 3.18(8) no
C11 H24 . 3.40(4) no
C12 C13 . 2.609(6) yes
C12 C16 . 3.591(6) yes
C12 C17 . 2.278(6) yes
C12 C18 . 1.416(5) yes
C12 C19 . 3.268(7) yes
C12 C20 . 3.567(7) yes
C12 H1 . 2.87(6) no
C12 H2 2_746 2.7(1) no
C12 H5 . 0.950(8) no
C12 H7 1_565 3.18(6) no
C12 H14 . 3.00(4) no
C12 H18 . 2.96(6) no
C13 C14 . 1.374(6) yes
C13 C15 . 2.413(7) yes
C13 C16 . 2.813(7) yes
C13 C17 . 2.425(6) yes
C13 C18 . 1.418(6) yes
C13 H1 . 0.950(8) no
C13 H1 2_746 3.561(8) no
C13 H2 . 2.01(3) no
C13 H2 2_746 3.56(3) no
C13 H3 . 3.26(5) no
C13 H5 . 2.96(4) no
C13 H6 1_565 3.07(5) no
C13 H6 2_756 3.42(5) no
C13 H7 1_565 3.1(1) no
C14 C15 . 1.392(6) yes
C14 C16 . 2.409(7) yes
C14 C17 . 2.745(6) yes
C14 C18 . 2.403(6) yes
C14 H1 . 2.05(3) no
C14 H1 2_746 3.54(3) no
C14 H2 . 0.950(9) no
C14 H3 . 2.04(3) no
C14 H4 . 3.27(2) no
C14 H6 1_565 3.52(9) no
C14 H6 2_756 3.36(9) no
C14 H7 1_565 3.5(2) no
C15 C16 . 1.380(6) yes
C15 C17 . 2.366(6) yes
C15 C18 . 2.783(6) yes
C15 H1 . 3.28(7) no
C15 H1 2_746 3.33(7) no
C15 H2 . 2.04(1) no
C15 H3 . 0.950(7) no
C15 H4 . 2.04(2) no
C15 H16 1_655 3.5(2) no
C16 C17 . 1.373(6) yes
C16 C18 . 2.435(6) yes
C16 H1 2_746 3.05(7) no
C16 H2 . 3.26(5) no
C16 H3 . 2.02(3) no
C16 H4 . 0.950(8) no
C16 H7 1_565 3.36(8) no
C16 H22 . 3.0(1) no
C17 C18 . 1.407(6) yes
C17 H1 . 3.28(2) no
C17 H1 2_746 3.00(2) no
C17 H2 2_746 3.2(1) no
C17 H3 . 3.23(5) no
C17 H4 . 2.03(2) no
C17 H5 . 3.19(5) no
C17 H6 . 3.46(2) no
C17 H7 1_565 2.90(5) no
C17 H22 . 3.06(3) no
C17 H24 . 3.5(1) no
C18 H1 . 2.05(2) no
C18 H1 2_746 3.28(2) no
C18 H2 . 3.26(8) no
C18 H2 2_746 2.85(8) no
C18 H4 . 3.29(7) no
C18 H5 . 2.11(1) no
C18 H7 1_565 2.73(5) no
C19 C20 . 1.537(8) yes
C19 C21 . 3.072(9) yes
C19 C22 . 3.529(11) yes
C19 C23 . 3.416(11) yes
C19 C24 . 3.070(9) yes
C19 H3 1_455 3.4(1) no
C19 H5 . 2.89(5) no
C19 H11 . 3.27(3) no
C19 H13 . 3.22(4) no
C19 H14 . 0.950(8) no
C19 H15 . 0.95(1) no
C19 H16 . 2.07(2) no
C19 H17 . 2.04(2) no
C19 H18 . 2.07(5) no
C19 H19 . 2.94(4) no
C20 C24 . 3.47(1) yes
C20 H3 1_455 3.5(1) no
C20 H5 . 3.06(3) no
C20 H11 . 3.25(5) no
C20 H14 . 2.03(2) no
C20 H15 . 2.06(5) no
C20 H16 . 0.95(1) no
C20 H17 . 0.95(1) no
C20 H17 2_656 3.39(1) no
C20 H18 . 0.95(1) no
C20 H19 . 3.17(6) no
C21 C22 . 1.517(15) yes
C21 C24 . 3.236(14) yes
C21 H10 . 3.33(5) no
C21 H12 . 0.95(1) no
C21 H13 . 0.95(1) no
C21 H14 . 3.20(4) no
C21 H15 . 3.14(7) no
C21 H20 . 3.34(5) no
C21 H24 . 3.18(4) no
C22 H9 2_655 3.3(1) no
C22 H12 . 2.02(4) no
C22 H12 2_655 3.47(4) no
C22 H13 . 2.02(3) no
C22 H14 . 3.23(4) no
C22 H21 1_565 3.3(1) no
C22 H24 . 3.11(4) no
C23 C24 . 1.43(1) yes
C23 H10 . 1.91(3) no
C23 H11 . 1.99(5) no
C23 H13 . 3.47(5) no
C23 H15 . 3.20(4) no
C23 H17 . 3.23(5) no
C23 H19 . 0.95(2) no
C23 H20 . 0.95(2) no
C23 H21 . 0.95(1) no
C24 H6 . 3.18(6) no
C24 H10 . 0.95(1) no
C24 H11 . 0.95(1) no
C24 H12 . 3.38(4) no
C24 H13 . 3.37(9) no
C24 H15 . 3.26(3) no
C24 H17 . 3.04(5) no
C24 H19 . 1.92(3) no
C24 H20 . 2.00(5) no
C24 H21 . 1.97(3) no

loop_
_geom_torsion_atom_site_label_1
_geom_torsion_atom_site_label_2
_geom_torsion_atom_site_label_3
_geom_torsion_atom_site_label_4
_geom_torsion
_geom_torsion_publ_flag
C2 Cr1 C1 N1 -116.0(1) yes
C2 Cr1 C1 C2 0.0(4) yes
C2 Cr1 C1 C6 134.6(8) yes
C3 Cr1 C1 N1 -146.1(1) yes
C3 Cr1 C1 C2 -30.1(5) yes
C3 Cr1 C1 C6 104.5(6) yes
C4 Cr1 C1 N1 176.8(1) yes
C4 Cr1 C1 C2 -67.2(6) yes
C4 Cr1 C1 C6 67.4(6) yes
C5 Cr1 C1 N1 139.1(1) yes
C5 Cr1 C1 C2 -105.0(7) yes
C5 Cr1 C1 C6 29.6(5) yes
C6 Cr1 C1 N1 109.4(1) yes
C6 Cr1 C1 C2 -134.6(8) yes
C6 Cr1 C1 C6 0.0(4) yes
C8 Cr1 C1 N1 -60.8(1) yes
C8 Cr1 C1 C2 55.2(8) yes
C8 Cr1 C1 C6 -170.2(8) yes
C9 Cr1 C1 N1 138.1(2) yes
C9 Cr1 C1 C2 -105.9(2) yes
C9 Cr1 C1 C6 28.7(2) yes
C10 Cr1 C1 N1 31.2(1) yes
C10 Cr1 C1 C2 147.2(7) yes
C10 Cr1 C1 C6 -78.2(7) yes
C1 Cr1 C2 C1 0.0(4) yes
C1 Cr1 C2 C3 -130.3(8) yes
C1 Cr1 C2 C7 116.6(1) yes
C3 Cr1 C2 C1 130.3(8) yes
C3 Cr1 C2 C3 0.0(4) yes
C3 Cr1 C2 C7 -113.1(1) yes
C4 Cr1 C2 C1 101.3(6) yes
C4 Cr1 C2 C3 -29.0(5) yes
C4 Cr1 C2 C7 -142.1(1) yes
C5 Cr1 C2 C1 64.0(6) yes
C5 Cr1 C2 C3 -66.3(6) yes
C5 Cr1 C2 C7 -179.4(1) yes
C6 Cr1 C2 C1 27.7(5) yes
C6 Cr1 C2 C3 -102.6(6) yes
C6 Cr1 C2 C7 144.3(1) yes
C8 Cr1 C2 C1 -129.3(7) yes
C8 Cr1 C2 C3 100.4(7) yes
C8 Cr1 C2 C7 -12.7(1) yes
C9 Cr1 C2 C1 146.3(1) yes
C9 Cr1 C2 C3 16.0(1) yes
C9 Cr1 C2 C7 -97.1(2) yes
C10 Cr1 C2 C1 -42.5(9) yes
C10 Cr1 C2 C3 -172.9(9) yes
C10 Cr1 C2 C7 74.1(1) yes
C1 Cr1 C3 C2 29.7(5) yes
C1 Cr1 C3 C4 -102.8(6) yes
C2 Cr1 C3 C2 0.0(4) yes
C2 Cr1 C3 C4 -132.5(8) yes
C4 Cr1 C3 C2 132.5(8) yes
C4 Cr1 C3 C4 0.0(4) yes
C5 Cr1 C3 C2 102.8(6) yes
C5 Cr1 C3 C4 -29.7(5) yes
C6 Cr1 C3 C2 66.1(5) yes
C6 Cr1 C3 C4 -66.4(5) yes
C8 Cr1 C3 C2 -80.2(7) yes
C8 Cr1 C3 C4 147.3(7) yes
C9 Cr1 C3 C2 -170.3(8) yes
C9 Cr1 C3 C4 57.2(8) yes
C10 Cr1 C3 C2 20.3(2) yes
C10 Cr1 C3 C4 -112.3(2) yes
C1 Cr1 C4 C3 65.0(6) yes
C1 Cr1 C4 C5 -66.4(6) yes
C2 Cr1 C4 C3 28.6(5) yes
C2 Cr1 C4 C5 -102.8(6) yes
C3 Cr1 C4 C3 0.0(4) yes
C3 Cr1 C4 C5 -131.4(8) yes
C5 Cr1 C4 C3 131.4(8) yes
C5 Cr1 C4 C5 0.0(4) yes
C6 Cr1 C4 C3 102.1(6) yes
C6 Cr1 C4 C5 -29.4(5) yes
C8 Cr1 C4 C3 -40.7(9) yes
C8 Cr1 C4 C5 -172.1(9) yes
C9 Cr1 C4 C3 -127.1(7) yes
C9 Cr1 C4 C5 101.5(7) yes
C10 Cr1 C4 C3 151.9(1) yes
C10 Cr1 C4 C5 20.5(1) yes
C1 Cr1 C5 C4 101.4(6) yes
C1 Cr1 C5 C6 -29.7(5) yes
C2 Cr1 C5 C4 65.8(6) yes
C2 Cr1 C5 C6 -65.3(6) yes
C3 Cr1 C5 C4 29.5(5) yes
C3 Cr1 C5 C6 -101.7(6) yes
C4 Cr1 C5 C4 0.0(4) yes
C4 Cr1 C5 C6 -131.1(9) yes
C6 Cr1 C5 C4 131.1(8) yes
C6 Cr1 C5 C6 0.0(4) yes
C8 Cr1 C5 C4 20.4(2) yes
C8 Cr1 C5 C6 -110.7(2) yes
C9 Cr1 C5 C4 -78.9(7) yes
C9 Cr1 C5 C6 149.9(8) yes
C10 Cr1 C5 C4 -168.0(7) yes
C10 Cr1 C5 C6 60.9(7) yes
C1 Cr1 C6 C1 0.0(4) yes
C1 Cr1 C6 C5 130.9(8) yes
C2 Cr1 C6 C1 -27.3(5) yes
C2 Cr1 C6 C5 103.6(6) yes
C3 Cr1 C6 C1 -63.8(5) yes
C3 Cr1 C6 C5 67.1(6) yes
C4 Cr1 C6 C1 -100.9(6) yes
C4 Cr1 C6 C5 30.0(5) yes
C5 Cr1 C6 C1 -130.9(8) yes
C5 Cr1 C6 C5 0.0(4) yes
C8 Cr1 C6 C1 16.6(1) yes
C8 Cr1 C6 C5 147.5(1) yes
C9 Cr1 C6 C1 -168.6(9) yes
C9 Cr1 C6 C5 -37.7(9) yes
C10 Cr1 C6 C1 104.4(6) yes
C10 Cr1 C6 C5 -124.7(7) yes
C1 Cr1 C8 O1 -9.8(4) yes
C2 Cr1 C8 O1 19.2(4) yes
C3 Cr1 C8 O1 55.3(4) yes
C4 Cr1 C8 O1 78.6(4) yes
C5 Cr1 C8 O1 63.7(4) yes
C6 Cr1 C8 O1 -20.3(4) yes
C9 Cr1 C8 O1 164.0(4) yes
C10 Cr1 C8 O1 -108.4(4) yes
C1 Cr1 C9 O2 -76.4(1) yes
C2 Cr1 C9 O2 -154.6(1) yes
C3 Cr1 C9 O2 -144.7(1) yes
C4 Cr1 C9 O2 -114.1(1) yes
C5 Cr1 C9 O2 -77.2(1) yes
C6 Cr1 C9 O2 -55.7(1) yes
C8 Cr1 C9 O2 121.4(1) yes
C10 Cr1 C9 O2 32.3(1) yes
C1 Cr1 C10 O4 -151.5160 yes
C2 Cr1 C10 O4 -127.6990 yes
C3 Cr1 C10 O4 -142.8140 yes
C4 Cr1 C10 O4 127.9200 yes
C5 Cr1 C10 O4 141.0290 yes
C6 Cr1 C10 O4 172.5310 yes
C8 Cr1 C10 O4 -41.6790 yes
C9 Cr1 C10 O4 47.1950 yes
C19 Si1 C11 N1 177.7(7) yes
C19 Si1 C11 C12 -11.1(1) yes
C21 Si1 C11 N1 -66.3(1) yes
C21 Si1 C11 C12 104.9(1) yes
C24 Si1 C11 N1 60.0(1) yes
C24 Si1 C11 C12 -128.7(9) yes
C11 Si1 C19 C20 -67.4(9) yes
C21 Si1 C19 C20 177.6(9) yes
C24 Si1 C19 C20 52.5(1) yes
C11 Si1 C21 C22 -55.9(1) yes
C19 Si1 C21 C22 58.7(1) yes
C24 Si1 C21 C22 179.7(1) yes
C11 Si1 C24 C23 171.7(1) yes
C19 Si1 C24 C23 54.9(1) yes
C21 Si1 C24 C23 -66.4(2) yes
C11 N1 C1 Cr1 -160.4(5) yes
C11 N1 C1 C2 103.4(8) yes
C11 N1 C1 C6 -71.5(8) yes
C17 N1 C1 Cr1 12.9(1) yes
C17 N1 C1 C2 -83.3(8) yes
C17 N1 C1 C6 101.8(8) yes
C1 N1 C11 Si1 -12.3(1) yes
C1 N1 C11 C12 175.2(6) yes
C17 N1 C11 Si1 173.4(5) yes
C17 N1 C11 C12 0.8(7) yes
C1 N1 C17 C16 6.5(1) yes
C1 N1 C17 C18 -173.3(6) yes
C11 N1 C17 C16 -179.4(6) yes
C11 N1 C17 C18 0.8(7) yes
Cr1 C1 C2 Cr1 0.00(7) yes
Cr1 C1 C2 C3 53.6(5) yes
Cr1 C1 C2 C7 -127.5(6) yes
N1 C1 C2 Cr1 135.2(5) yes
N1 C1 C2 C3 -171.2(5) yes
N1 C1 C2 C7 7.7(9) yes
C6 C1 C2 Cr1 -50.0(5) yes
C6 C1 C2 C3 3.6(9) yes
C6 C1 C2 C7 -177.5(6) yes
Cr1 C1 C6 Cr1 0.00(7) yes
Cr1 C1 C6 C5 -56.4(5) yes
N1 C1 C6 Cr1 -133.8(4) yes
N1 C1 C6 C5 169.8(5) yes
C2 C1 C6 Cr1 51.3(6) yes
C2 C1 C6 C5 -5.2(1) yes
Cr1 C2 C3 Cr1 0.00(7) yes
Cr1 C2 C3 C4 54.6(5) yes
C1 C2 C3 Cr1 -55.3(5) yes
C1 C2 C3 C4 -0.7(1) yes
C7 C2 C3 Cr1 125.8(7) yes
C7 C2 C3 C4 -179.6(6) yes
Cr1 C3 C4 Cr1 0.00(7) yes
Cr1 C3 C4 C5 55.5(6) yes
C2 C3 C4 Cr1 -56.4(6) yes
C2 C3 C4 C5 -0.9(1) yes
Cr1 C4 C5 Cr1 0.00(7) yes
Cr1 C4 C5 C6 55.2(5) yes
C3 C4 C5 Cr1 -55.8(5) yes
C3 C4 C5 C6 -0.5(1) yes
Cr1 C5 C6 Cr1 0.00(7) yes
Cr1 C5 C6 C1 58.1(5) yes
C4 C5 C6 Cr1 -54.6(6) yes
C4 C5 C6 C1 3.5(1) yes
Si1 C11 C12 C18 -174.8(3) yes
N1 C11 C12 C18 -2.1(6) yes
C11 C12 C18 C13 -178.6(6) yes
C11 C12 C18 C17 2.6(7) yes
C18 C13 C14 C15 2.8(1) yes
C14 C13 C18 C12 -179.8(6) yes
C14 C13 C18 C17 -1.0(9) yes
C13 C14 C15 C16 -2.8(1) yes
C14 C15 C16 C17 0.9(1) yes
C15 C16 C17 N1 -178.8(6) yes
C15 C16 C17 C18 0.9(9) yes
N1 C17 C18 C12 -2.0(6) yes
N1 C17 C18 C13 179.0(5) yes
C16 C17 C18 C12 178.2(6) yes
C16 C17 C18 C13 -0.8(1) yes
